data_1543403
loop_
_publ_author_name
'Pusch, Stefan'
'Schollmeyer, Dieter'
'Opatz, Till'

_publ_section_title
;
 A Light-Induced Vinylogous Nazarov-Type Cyclization.
;
_journal_issue 13
_journal_name_full 'Organic letters'
_journal_page_first 3043
_journal_page_last 3045
_journal_paper_doi 10.1021/acs.orglett.6b01449
_journal_volume 18
_journal_year 2016
_chemical_formula_moiety 'C20 H21 N O2'
_chemical_formula_sum 'C20 H21 N O2'
_chemical_formula_weight 307.38
_space_group_crystal_system triclinic
_space_group_IT_number 2
_space_group_name_Hall '-P 1'
_space_group_name_H-M_alt 'P -1'
_symmetry_space_group_name_Hall '-P 1'
_symmetry_space_group_name_H-M 'P -1'
_atom_sites_solution_hydrogens mixed
_audit_creation_method SHELXL-2014/7
_cell_angle_alpha 110.513(9)
_cell_angle_beta 90.495(9)
_cell_angle_gamma 93.150(9)
_cell_formula_units_Z 4
_cell_length_a 10.1906(11)
_cell_length_b 12.0490(14)
_cell_length_c 14.4573(15)
_cell_measurement_reflns_used 20874
_cell_measurement_temperature 193(2)
_cell_measurement_theta_max 28.18
_cell_measurement_theta_min 2.54
_cell_volume 1659.4(3)
_computing_cell_refinement 'STOE X-AREA'
_computing_data_collection 'STOE X-AREA'
_computing_data_reduction 'STOE X-RED'
_computing_structure_refinement 'SHELXL-2014/7 (Sheldrick, 2014)'
_computing_structure_solution SIR-2004
_diffrn_ambient_temperature 193(2)
_diffrn_detector 'image plate (34 cm diameter)'
_diffrn_detector_area_resol_mean 6.67
_diffrn_detector_type STOE
_diffrn_measured_fraction_theta_full 0.994
_diffrn_measured_fraction_theta_max 0.990
_diffrn_measurement_device '2-circle goniometer'
_diffrn_measurement_device_type 'STOE IPDS 2T'
_diffrn_radiation_type MoK\a
_diffrn_radiation_wavelength 0.71073
_diffrn_reflns_av_R_equivalents 0.0347
_diffrn_reflns_av_unetI/netI 0.0462
_diffrn_reflns_Laue_measured_fraction_full 0.994
_diffrn_reflns_Laue_measured_fraction_max 0.990
_diffrn_reflns_limit_h_max 13
_diffrn_reflns_limit_h_min -13
_diffrn_reflns_limit_k_max 15
_diffrn_reflns_limit_k_min -15
_diffrn_reflns_limit_l_max 19
_diffrn_reflns_limit_l_min -19
_diffrn_reflns_number 14856
_diffrn_reflns_point_group_measured_fraction_full 0.994
_diffrn_reflns_point_group_measured_fraction_max 0.990
_diffrn_reflns_theta_full 25.242
_diffrn_reflns_theta_max 27.999
_diffrn_reflns_theta_min 2.714
_diffrn_source 'sealed X-ray tube, 12 x 0.4 mm long-fine focus'
_exptl_absorpt_coefficient_mu 0.079
_exptl_absorpt_correction_type none
_exptl_crystal_colour colourless
_exptl_crystal_density_diffrn 1.230
_exptl_crystal_description needle
_exptl_crystal_F_000 656
_exptl_crystal_size_max 0.500
_exptl_crystal_size_mid 0.120
_exptl_crystal_size_min 0.080
_refine_diff_density_max 0.233
_refine_diff_density_min -0.266
_refine_diff_density_rms 0.055
_refine_ls_extinction_method none
_refine_ls_goodness_of_fit_ref 1.079
_refine_ls_hydrogen_treatment mixed
_refine_ls_matrix_type full
_refine_ls_number_parameters 465
_refine_ls_number_reflns 7927
_refine_ls_number_restraints 0
_refine_ls_restrained_S_all 1.079
_refine_ls_R_factor_all 0.1136
_refine_ls_R_factor_gt 0.0657
_refine_ls_shift/su_max 0.000
_refine_ls_shift/su_mean 0.000
_refine_ls_structure_factor_coef Fsqd
_refine_ls_weighting_details 'w=1/[\s^2^(Fo^2^)+(0.0377P)^2^+1.8717P] where P=(Fo^2^+2Fc^2^)/3'
_refine_ls_weighting_scheme calc
_refine_ls_wR_factor_gt 0.1420
_refine_ls_wR_factor_ref 0.1713
_reflns_Friedel_coverage 0.000
_reflns_number_gt 5037
_reflns_number_total 7927
_reflns_threshold_expression 'I > 2\s(I)'
_cod_data_source_file ol6b01449_si_003.cif
_cod_data_source_block sp400f1
_cod_depositor_comments 'Adding full bibliography for 1543399--1543404.cif.'
_cod_database_code 1543403
_shelx_shelxl_version_number 2014/7
_shelx_space_group_comment
;
The symmetry employed for this shelxl refinement is uniquely defined
by the following loop, which should always be used as a source of
symmetry information in preference to the above space-group names.
They are only intended as comments.
;
_shelx_estimated_absorpt_t_min 0.962
_shelx_estimated_absorpt_t_max 0.994

loop_
_space_group_symop_operation_xyz
'x, y, z'
'-x, -y, -z'

loop_
_atom_site_label
_atom_site_type_symbol
_atom_site_fract_x
_atom_site_fract_y
_atom_site_fract_z
_atom_site_U_iso_or_equiv
_atom_site_adp_type
_atom_site_occupancy
_atom_site_site_symmetry_order
_atom_site_calc_flag
_atom_site_refinement_flags_posn
_atom_site_refinement_flags_adp
_atom_site_refinement_flags_occupancy
_atom_site_disorder_assembly
_atom_site_disorder_group
N1A N 0.3658(2) 0.40787(19) 0.37478(16) 0.0348(5) Uani 1 1 d . . . . .
H1A H 0.418(3) 0.409(3) 0.430(3) 0.056(9) Uiso 1 1 d . . . . .
C2A C 0.3290(2) 0.5070(2) 0.35578(19) 0.0327(5) Uani 1 1 d . . . . .
C3A C 0.3714(3) 0.6243(2) 0.42482(19) 0.0352(6) Uani 1 1 d . . . . .
C4A C 0.3100(3) 0.7308(2) 0.42006(18) 0.0340(5) Uani 1 1 d . . . . .
C5A C 0.4007(3) 0.8367(3) 0.4287(3) 0.0489(7) Uani 1 1 d . . . . .
H5A H 0.4793 0.8101 0.3891 0.059 Uiso 0.648(15) 1 calc R U P A 1
H5B H 0.4302 0.8768 0.4985 0.059 Uiso 0.648(15) 1 calc R U P A 1
H5C H 0.4447 0.8236 0.3653 0.059 Uiso 0.352(15) 1 calc R U P A 2
H5D H 0.4693 0.8472 0.4804 0.059 Uiso 0.352(15) 1 calc R U P A 2
C6A C 0.3324(6) 0.9249(5) 0.3926(8) 0.0497(18) Uani 0.648(15) 1 d . . P A 1
H6A H 0.3893 0.9986 0.4068 0.060 Uiso 0.648(15) 1 calc R U P A 1
H6B H 0.3147 0.8900 0.3204 0.060 Uiso 0.648(15) 1 calc R U P A 1
C7A C 0.2040(7) 0.9524(6) 0.4464(8) 0.0577(19) Uani 0.648(15) 1 d . . P A 1
H7A H 0.1618 1.0151 0.4294 0.069 Uiso 0.648(15) 1 calc R U P A 1
H7B H 0.2220 0.9822 0.5187 0.069 Uiso 0.648(15) 1 calc R U P A 1
C6C C 0.3227(11) 0.9500(10) 0.4553(16) 0.057(4) Uani 0.352(15) 1 d . . P A 2
H6C H 0.3011 0.9764 0.5261 0.068 Uiso 0.352(15) 1 calc R U P A 2
H6D H 0.3779 1.0143 0.4445 0.068 Uiso 0.352(15) 1 calc R U P A 2
C7C C 0.1981(12) 0.9273(12) 0.3937(14) 0.050(3) Uani 0.352(15) 1 d . . P A 2
H7C H 0.1537 1.0023 0.4077 0.061 Uiso 0.352(15) 1 calc R U P A 2
H7D H 0.2186 0.8969 0.3227 0.061 Uiso 0.352(15) 1 calc R U P A 2
C8A C 0.1104(3) 0.8393(3) 0.4169(3) 0.0534(8) Uani 1 1 d . . . . .
H8A H 0.0384 0.8521 0.4644 0.064 Uiso 0.648(15) 1 calc R U P A 1
H8B H 0.0708 0.8244 0.3506 0.064 Uiso 0.648(15) 1 calc R U P A 1
H8C H 0.0360 0.8136 0.3682 0.064 Uiso 0.352(15) 1 calc R U P A 2
H8D H 0.0740 0.8772 0.4831 0.064 Uiso 0.352(15) 1 calc R U P A 2
C9A C 0.1801(3) 0.7328(3) 0.41560(19) 0.0386(6) Uani 1 1 d . . . . .
H9A H 0.1287 0.6629 0.4113 0.046 Uiso 1 1 calc R U . . .
C10A C 0.0706(3) 0.5347(3) 0.1954(2) 0.0417(6) Uani 1 1 d . . . . .
H10A H 0.0142 0.4855 0.2187 0.050 Uiso 1 1 calc R U . . .
C11A C 0.0179(3) 0.6020(3) 0.1451(2) 0.0505(8) Uani 1 1 d . . . . .
H11A H -0.0746 0.5985 0.1342 0.061 Uiso 1 1 calc R U . . .
C12A C 0.0990(3) 0.6740(3) 0.1110(2) 0.0459(7) Uani 1 1 d . . . . .
H12A H 0.0626 0.7195 0.0762 0.055 Uiso 1 1 calc R U . . .
C13A C 0.2331(3) 0.6796(3) 0.1275(2) 0.0412(6) Uani 1 1 d . . . . .
H13A H 0.2893 0.7295 0.1047 0.049 Uiso 1 1 calc R U . . .
C14A C 0.2855(3) 0.6124(2) 0.17738(19) 0.0352(6) Uani 1 1 d . . . . .
H14A H 0.3780 0.6165 0.1884 0.042 Uiso 1 1 calc R U . . .
C15A C 0.2056(2) 0.5391(2) 0.21162(18) 0.0312(5) Uani 1 1 d . . . . .
C16A C 0.2620(2) 0.4661(2) 0.26427(18) 0.0306(5) Uani 1 1 d . . . . .
C17A C 0.2587(2) 0.3393(2) 0.23025(18) 0.0324(5) Uani 1 1 d . . . . .
C18A C 0.3231(2) 0.3074(2) 0.30214(19) 0.0324(5) Uani 1 1 d . . . . .
O19A O 0.4600(2) 0.63506(18) 0.48665(15) 0.0484(5) Uani 1 1 d . . . . .
C20A C 0.2142(3) 0.2522(3) 0.1340(2) 0.0382(6) Uani 1 1 d . . . . .
O21A O 0.1896(2) 0.14779(19) 0.12400(16) 0.0559(6) Uani 1 1 d . . . . .
C22A C 0.2055(4) 0.2876(3) 0.0451(2) 0.0580(9) Uani 1 1 d . . . . .
H22A H 0.1915 0.2164 -0.0142 0.087 Uiso 1 1 calc R U . . .
H22B H 0.2875 0.3312 0.0399 0.087 Uiso 1 1 calc R U . . .
H22C H 0.1318 0.3384 0.0513 0.087 Uiso 1 1 calc R U . . .
C23A C 0.3532(3) 0.1886(2) 0.3048(2) 0.0411(6) Uani 1 1 d . . . . .
H23A H 0.4150 0.1990 0.3599 0.062 Uiso 1 1 calc R U . . .
H23B H 0.3924 0.1421 0.2426 0.062 Uiso 1 1 calc R U . . .
H23C H 0.2718 0.1467 0.3137 0.062 Uiso 1 1 calc R U . . .
N1B N 0.8424(2) 0.51676(19) 0.40676(16) 0.0338(5) Uani 1 1 d . . . . .
H1B H 0.890(3) 0.542(3) 0.465(2) 0.053(9) Uiso 1 1 d . . . . .
C2B C 0.8320(2) 0.4008(2) 0.33993(18) 0.0333(5) Uani 1 1 d . . . . .
C3B C 0.9043(3) 0.3116(2) 0.36201(18) 0.0348(6) Uani 1 1 d . . . . .
C4B C 0.8629(3) 0.1840(2) 0.31590(19) 0.0368(6) Uani 1 1 d . . . . .
C5B C 0.9708(3) 0.0999(3) 0.2866(3) 0.0535(8) Uani 1 1 d . . . . .
H5E H 1.0408 0.1343 0.2559 0.064 Uiso 0.743(16) 1 calc R U P B 1
H5F H 1.0093 0.0917 0.3468 0.064 Uiso 0.743(16) 1 calc R U P B 1
H5G H 1.0398 0.1209 0.3396 0.064 Uiso 0.257(16) 1 calc R U P B 2
H5H H 1.0113 0.1023 0.2253 0.064 Uiso 0.257(16) 1 calc R U P B 2
C6B C 0.9267(7) -0.0211(5) 0.2159(5) 0.0612(19) Uani 0.743(16) 1 d . . P B 1
H6E H 0.9963 -0.0768 0.2110 0.073 Uiso 0.743(16) 1 calc R U P B 1
H6F H 0.9103 -0.0175 0.1494 0.073 Uiso 0.743(16) 1 calc R U P B 1
C7B C 0.8005(11) -0.0651(7) 0.2523(7) 0.069(2) Uani 0.743(16) 1 d . . P B 1
H7E H 0.8189 -0.0720 0.3174 0.082 Uiso 0.743(16) 1 calc R U P B 1
H7F H 0.7719 -0.1450 0.2055 0.082 Uiso 0.743(16) 1 calc R U P B 1
C6D C 0.9010(19) -0.0331(14) 0.269(2) 0.065(6) Uani 0.257(16) 1 d . . P B 2
H6G H 0.9629 -0.0936 0.2341 0.078 Uiso 0.257(16) 1 calc R U P B 2
H6H H 0.8841 -0.0405 0.3337 0.078 Uiso 0.257(16) 1 calc R U P B 2
C7D C 0.777(3) -0.058(2) 0.2109(18) 0.070(7) Uani 0.257(16) 1 d . . P B 2
H7G H 0.7921 -0.0480 0.1464 0.084 Uiso 0.257(16) 1 calc R U P B 2
H7H H 0.7433 -0.1402 0.1983 0.084 Uiso 0.257(16) 1 calc R U P B 2
C8B C 0.6877(4) 0.0196(3) 0.2622(3) 0.0615(9) Uani 1 1 d . . . . .
H8E H 0.6474 0.0046 0.1961 0.074 Uiso 0.743(16) 1 calc R U P B 1
H8F H 0.6191 0.0024 0.3042 0.074 Uiso 0.743(16) 1 calc R U P B 1
H8G H 0.6555 -0.0065 0.3161 0.074 Uiso 0.257(16) 1 calc R U P B 2
H8H H 0.6117 0.0135 0.2172 0.074 Uiso 0.257(16) 1 calc R U P B 2
C9B C 0.7356(3) 0.1475(3) 0.3063(2) 0.0417(6) Uani 1 1 d . . . . .
H9B H 0.6724 0.2055 0.3287 0.050 Uiso 1 1 calc R U . . .
C10B C 0.8269(3) 0.2319(2) 0.1133(2) 0.0383(6) Uani 1 1 d . . . . .
H10B H 0.9159 0.2554 0.1343 0.046 Uiso 1 1 calc R U . . .
C11B C 0.7986(3) 0.1333(3) 0.0289(2) 0.0450(7) Uani 1 1 d . . . . .
H11B H 0.8678 0.0891 -0.0067 0.054 Uiso 1 1 calc R U . . .
C12B C 0.6698(4) 0.0994(3) -0.0033(2) 0.0526(8) Uani 1 1 d . . . . .
H12B H 0.6502 0.0324 -0.0615 0.063 Uiso 1 1 calc R U . . .
C13B C 0.5693(3) 0.1633(3) 0.0495(2) 0.0496(7) Uani 1 1 d . . . . .
H13B H 0.4806 0.1403 0.0274 0.060 Uiso 1 1 calc R U . . .
C14B C 0.5975(3) 0.2606(3) 0.1345(2) 0.0408(6) Uani 1 1 d . . . . .
H14B H 0.5277 0.3032 0.1707 0.049 Uiso 1 1 calc R U . . .
C15B C 0.7270(2) 0.2971(2) 0.16757(18) 0.0317(5) Uani 1 1 d . . . . .
C16B C 0.7574(2) 0.4006(2) 0.25866(18) 0.0305(5) Uani 1 1 d . . . . .
C17B C 0.7210(2) 0.5199(2) 0.27966(18) 0.0323(5) Uani 1 1 d . . . . .
C18B C 0.7749(2) 0.5885(2) 0.37301(19) 0.0336(5) Uani 1 1 d . . . . .
O19B O 1.0006(2) 0.34364(18) 0.42031(15) 0.0455(5) Uani 1 1 d . . . . .
C20B C 0.6537(2) 0.5742(2) 0.2174(2) 0.0370(6) Uani 1 1 d . . . . .
O21B O 0.6128(2) 0.67347(19) 0.25425(16) 0.0544(6) Uani 1 1 d . . . . .
C22B C 0.6382(3) 0.5123(3) 0.1075(2) 0.0483(7) Uani 1 1 d . . . . .
H22D H 0.5589 0.4586 0.0924 0.072 Uiso 1 1 calc R U . . .
H22E H 0.7152 0.4666 0.0829 0.072 Uiso 1 1 calc R U . . .
H22F H 0.6305 0.5714 0.0756 0.072 Uiso 1 1 calc R U . . .
C23B C 0.7698(3) 0.7168(2) 0.4326(2) 0.0425(6) Uani 1 1 d . . . . .
H23D H 0.8317 0.7377 0.4892 0.064 Uiso 1 1 calc R U . . .
H23E H 0.6806 0.7331 0.4562 0.064 Uiso 1 1 calc R U . . .
H23F H 0.7938 0.7641 0.3915 0.064 Uiso 1 1 calc R U . . .

loop_
_atom_site_aniso_label
_atom_site_aniso_U_11
_atom_site_aniso_U_22
_atom_site_aniso_U_33
_atom_site_aniso_U_23
_atom_site_aniso_U_13
_atom_site_aniso_U_12
N1A 0.0370(12) 0.0351(12) 0.0352(11) 0.0157(10) -0.0062(9) 0.0042(9)
C2A 0.0325(13) 0.0319(13) 0.0356(13) 0.0140(11) -0.0026(10) 0.0044(10)
C3A 0.0384(14) 0.0348(14) 0.0336(13) 0.0136(11) -0.0041(11) 0.0023(11)
C4A 0.0352(13) 0.0341(13) 0.0302(12) 0.0078(10) -0.0024(10) 0.0057(11)
C5A 0.0399(16) 0.0372(15) 0.069(2) 0.0178(15) -0.0108(14) 0.0025(12)
C6A 0.055(3) 0.030(3) 0.064(5) 0.017(3) -0.009(3) 0.000(2)
C7A 0.069(4) 0.040(3) 0.055(4) 0.003(3) -0.010(4) 0.023(3)
C6C 0.059(7) 0.033(5) 0.076(10) 0.014(6) -0.012(6) 0.009(4)
C7C 0.051(6) 0.040(6) 0.063(8) 0.021(6) -0.012(6) 0.007(5)
C8A 0.0406(17) 0.059(2) 0.0590(19) 0.0171(16) 0.0053(14) 0.0182(15)
C9A 0.0382(14) 0.0424(15) 0.0348(13) 0.0126(12) 0.0036(11) 0.0062(12)
C10A 0.0291(13) 0.0524(17) 0.0491(16) 0.0254(14) -0.0035(12) -0.0005(12)
C11A 0.0315(14) 0.066(2) 0.063(2) 0.0328(17) -0.0076(13) 0.0090(14)
C12A 0.0484(17) 0.0539(18) 0.0442(16) 0.0264(14) -0.0024(13) 0.0141(14)
C13A 0.0474(16) 0.0445(16) 0.0359(14) 0.0192(12) 0.0039(12) 0.0049(13)
C14A 0.0290(12) 0.0459(15) 0.0333(13) 0.0168(12) 0.0014(10) 0.0038(11)
C15A 0.0316(13) 0.0353(13) 0.0273(12) 0.0112(10) -0.0015(9) 0.0051(10)
C16A 0.0276(12) 0.0339(13) 0.0316(12) 0.0129(10) -0.0022(9) 0.0038(10)
C17A 0.0291(12) 0.0369(14) 0.0311(12) 0.0115(11) 0.0002(10) 0.0048(10)
C18A 0.0305(12) 0.0331(13) 0.0340(13) 0.0118(11) 0.0011(10) 0.0042(10)
O19A 0.0529(12) 0.0420(11) 0.0494(12) 0.0159(9) -0.0231(10) 0.0014(9)
C20A 0.0339(14) 0.0398(15) 0.0371(14) 0.0081(12) 0.0025(11) 0.0072(11)
O21A 0.0749(16) 0.0359(12) 0.0488(13) 0.0054(10) -0.0039(11) -0.0006(11)
C22A 0.080(2) 0.057(2) 0.0325(15) 0.0087(14) -0.0095(15) 0.0080(17)
C23A 0.0427(15) 0.0352(14) 0.0472(16) 0.0163(12) -0.0014(12) 0.0054(12)
N1B 0.0331(11) 0.0339(12) 0.0295(11) 0.0052(9) -0.0038(9) 0.0027(9)
C2B 0.0314(13) 0.0354(14) 0.0308(12) 0.0088(11) 0.0018(10) 0.0028(10)
C3B 0.0329(13) 0.0410(15) 0.0294(12) 0.0111(11) 0.0008(10) 0.0038(11)
C4B 0.0406(15) 0.0393(15) 0.0302(13) 0.0112(11) -0.0007(11) 0.0067(12)
C5B 0.0563(19) 0.0475(18) 0.0560(19) 0.0145(15) 0.0038(15) 0.0205(15)
C6B 0.087(4) 0.045(3) 0.054(3) 0.018(2) 0.015(3) 0.021(3)
C7B 0.106(6) 0.044(3) 0.056(5) 0.019(4) 0.017(5) 0.003(3)
C6D 0.073(11) 0.044(8) 0.079(15) 0.021(8) 0.023(10) 0.016(8)
C7D 0.106(18) 0.038(9) 0.053(12) 0.000(9) 0.027(13) -0.009(9)
C8B 0.077(2) 0.0462(19) 0.059(2) 0.0188(16) -0.0066(18) -0.0161(17)
C9B 0.0456(16) 0.0400(15) 0.0383(15) 0.0123(12) 0.0008(12) 0.0011(12)
C10B 0.0378(14) 0.0414(15) 0.0365(14) 0.0142(12) 0.0053(11) 0.0065(12)
C11B 0.0626(19) 0.0369(15) 0.0334(14) 0.0089(12) 0.0122(13) 0.0081(13)
C12B 0.078(2) 0.0396(16) 0.0346(15) 0.0075(13) -0.0015(15) -0.0057(16)
C13B 0.0520(18) 0.0464(17) 0.0452(17) 0.0123(14) -0.0118(14) -0.0139(14)
C14B 0.0359(14) 0.0447(16) 0.0399(15) 0.0134(12) -0.0006(11) -0.0035(12)
C15B 0.0312(13) 0.0342(13) 0.0289(12) 0.0097(10) 0.0039(10) 0.0023(10)
C16B 0.0255(12) 0.0329(13) 0.0305(12) 0.0075(10) 0.0031(9) 0.0029(10)
C17B 0.0266(12) 0.0361(14) 0.0321(12) 0.0091(11) 0.0016(10) 0.0034(10)
C18B 0.0265(12) 0.0371(14) 0.0353(13) 0.0106(11) -0.0001(10) 0.0021(10)
O19B 0.0430(11) 0.0480(12) 0.0422(11) 0.0121(9) -0.0107(9) 0.0030(9)
C20B 0.0277(13) 0.0413(15) 0.0408(14) 0.0131(12) -0.0025(11) 0.0012(11)
O21B 0.0544(13) 0.0481(13) 0.0553(13) 0.0098(10) -0.0117(10) 0.0168(10)
C22B 0.0563(19) 0.0522(18) 0.0389(15) 0.0189(14) -0.0048(13) 0.0057(15)
C23B 0.0406(15) 0.0362(15) 0.0438(15) 0.0053(12) -0.0049(12) 0.0038(12)

loop_
_atom_type_symbol
_atom_type_description
_atom_type_scat_dispersion_real
_atom_type_scat_dispersion_imag
_atom_type_scat_source
C C 0.0033 0.0016 'International Tables Vol C Tables 4.2.6.8 and 6.1.1.4'
H H 0.0000 0.0000 'International Tables Vol C Tables 4.2.6.8 and 6.1.1.4'
N N 0.0061 0.0033 'International Tables Vol C Tables 4.2.6.8 and 6.1.1.4'
O O 0.0106 0.0060 'International Tables Vol C Tables 4.2.6.8 and 6.1.1.4'

loop_
_geom_angle_atom_site_label_1
_geom_angle_atom_site_label_2
_geom_angle_atom_site_label_3
_geom_angle
C18A N1A C2A 111.2(2)
C18A N1A H1A 123(2)
C2A N1A H1A 125(2)
N1A C2A C16A 107.0(2)
N1A C2A C3A 118.9(2)
C16A C2A C3A 133.9(2)
O19A C3A C2A 119.9(2)
O19A C3A C4A 119.9(2)
C2A C3A C4A 120.2(2)
C9A C4A C3A 120.1(3)
C9A C4A C5A 122.8(2)
C3A C4A C5A 116.9(2)
C4A C5A C6A 111.3(3)
C4A C5A C6C 110.3(5)
C4A C5A H5A 109.4
C6A C5A H5A 109.4
C4A C5A H5B 109.4
C6A C5A H5B 109.4
H5A C5A H5B 108.0
C4A C5A H5C 109.6
C6C C5A H5C 109.6
C4A C5A H5D 109.6
C6C C5A H5D 109.6
H5C C5A H5D 108.1
C7A C6A C5A 107.9(7)
C7A C6A H6A 110.1
C5A C6A H6A 110.1
C7A C6A H6B 110.1
C5A C6A H6B 110.1
H6A C6A H6B 108.4
C6A C7A C8A 110.0(6)
C6A C7A H7A 109.7
C8A C7A H7A 109.7
C6A C7A H7B 109.7
C8A C7A H7B 109.7
H7A C7A H7B 108.2
C7C C6C C5A 111.1(13)
C7C C6C H6C 109.4
C5A C6C H6C 109.4
C7C C6C H6D 109.4
C5A C6C H6D 109.4
H6C C6C H6D 108.0
C8A C7C C6C 109.3(12)
C8A C7C H7C 109.8
C6C C7C H7C 109.8
C8A C7C H7D 109.8
C6C C7C H7D 109.8
H7C C7C H7D 108.3
C7C C8A C9A 112.4(5)
C9A C8A C7A 112.1(3)
C9A C8A H8A 109.2
C7A C8A H8A 109.2
C9A C8A H8B 109.2
C7A C8A H8B 109.2
H8A C8A H8B 107.9
C7C C8A H8C 109.1
C9A C8A H8C 109.1
C7C C8A H8D 109.1
C9A C8A H8D 109.1
H8C C8A H8D 107.9
C4A C9A C8A 123.4(3)
C4A C9A H9A 118.3
C8A C9A H9A 118.3
C15A C10A C11A 120.2(3)
C15A C10A H10A 119.9
C11A C10A H10A 119.9
C12A C11A C10A 120.4(3)
C12A C11A H11A 119.8
C10A C11A H11A 119.8
C13A C12A C11A 119.8(3)
C13A C12A H12A 120.1
C11A C12A H12A 120.1
C12A C13A C14A 119.8(3)
C12A C13A H13A 120.1
C14A C13A H13A 120.1
C13A C14A C15A 121.2(2)
C13A C14A H14A 119.4
C15A C14A H14A 119.4
C14A C15A C10A 118.7(2)
C14A C15A C16A 121.2(2)
C10A C15A C16A 120.2(2)
C2A C16A C17A 106.6(2)
C2A C16A C15A 127.1(2)
C17A C16A C15A 126.3(2)
C18A C17A C16A 107.5(2)
C18A C17A C20A 122.6(2)
C16A C17A C20A 129.5(2)
N1A C18A C17A 107.6(2)
N1A C18A C23A 121.2(2)
C17A C18A C23A 131.1(2)
O21A C20A C17A 120.7(3)
O21A C20A C22A 118.6(3)
C17A C20A C22A 120.6(3)
C20A C22A H22A 109.5
C20A C22A H22B 109.5
H22A C22A H22B 109.5
C20A C22A H22C 109.5
H22A C22A H22C 109.5
H22B C22A H22C 109.5
C18A C23A H23A 109.5
C18A C23A H23B 109.5
H23A C23A H23B 109.5
C18A C23A H23C 109.5
H23A C23A H23C 109.5
H23B C23A H23C 109.5
C18B N1B C2B 110.8(2)
C18B N1B H1B 125(2)
C2B N1B H1B 125(2)
N1B C2B C16B 107.3(2)
N1B C2B C3B 118.4(2)
C16B C2B C3B 134.0(2)
O19B C3B C2B 119.4(2)
O19B C3B C4B 120.2(2)
C2B C3B C4B 120.4(2)
C9B C4B C3B 120.7(2)
C9B C4B C5B 122.8(3)
C3B C4B C5B 116.4(3)
C6B C5B C4B 113.8(3)
C4B C5B C6D 105.9(7)
C6B C5B H5E 108.8
C4B C5B H5E 108.8
C6B C5B H5F 108.8
C4B C5B H5F 108.8
H5E C5B H5F 107.7
C4B C5B H5G 110.5
C6D C5B H5G 110.5
C4B C5B H5H 110.5
C6D C5B H5H 110.5
H5G C5B H5H 108.7
C5B C6B C7B 109.5(6)
C5B C6B H6E 109.8
C7B C6B H6E 109.8
C5B C6B H6F 109.8
C7B C6B H6F 109.8
H6E C6B H6F 108.2
C6B C7B C8B 112.1(6)
C6B C7B H7E 109.2
C8B C7B H7E 109.2
C6B C7B H7F 109.2
C8B C7B H7F 109.2
H7E C7B H7F 107.9
C7D C6D C5B 113.4(19)
C7D C6D H6G 108.9
C5B C6D H6G 108.9
C7D C6D H6H 108.9
C5B C6D H6H 108.9
H6G C6D H6H 107.7
C8B C7D C6D 109.2(19)
C8B C7D H7G 109.8
C6D C7D H7G 109.8
C8B C7D H7H 109.8
C6D C7D H7H 109.8
H7G C7D H7H 108.3
C7D C8B C9B 116.3(10)
C9B C8B C7B 112.1(4)
C9B C8B H8E 109.2
C7B C8B H8E 109.2
C9B C8B H8F 109.2
C7B C8B H8F 109.2
H8E C8B H8F 107.9
C7D C8B H8G 108.2
C9B C8B H8G 108.2
C7D C8B H8H 108.2
C9B C8B H8H 108.2
H8G C8B H8H 107.4
C4B C9B C8B 123.2(3)
C4B C9B H9B 118.4
C8B C9B H9B 118.4
C11B C10B C15B 121.1(3)
C11B C10B H10B 119.5
C15B C10B H10B 119.5
C12B C11B C10B 120.0(3)
C12B C11B H11B 120.0
C10B C11B H11B 120.0
C11B C12B C13B 119.7(3)
C11B C12B H12B 120.1
C13B C12B H12B 120.1
C12B C13B C14B 120.3(3)
C12B C13B H13B 119.9
C14B C13B H13B 119.9
C13B C14B C15B 120.9(3)
C13B C14B H14B 119.6
C15B C14B H14B 119.6
C10B C15B C14B 118.1(2)
C10B C15B C16B 121.0(2)
C14B C15B C16B 121.0(2)
C2B C16B C17B 106.7(2)
C2B C16B C15B 125.8(2)
C17B C16B C15B 127.5(2)
C18B C17B C16B 107.5(2)
C18B C17B C20B 121.5(2)
C16B C17B C20B 130.7(2)
N1B C18B C17B 107.7(2)
N1B C18B C23B 120.6(2)
C17B C18B C23B 131.6(2)
O21B C20B C17B 120.2(2)
O21B C20B C22B 118.5(2)
C17B C20B C22B 121.2(2)
C20B C22B H22D 109.5
C20B C22B H22E 109.5
H22D C22B H22E 109.5
C20B C22B H22F 109.5
H22D C22B H22F 109.5
H22E C22B H22F 109.5
C18B C23B H23D 109.5
C18B C23B H23E 109.5
H23D C23B H23E 109.5
C18B C23B H23F 109.5
H23D C23B H23F 109.5
H23E C23B H23F 109.5

loop_
_geom_bond_atom_site_label_1
_geom_bond_atom_site_label_2
_geom_bond_distance
N1A C18A 1.342(3)
N1A C2A 1.386(3)
N1A H1A 0.95(3)
C2A C16A 1.396(3)
C2A C3A 1.455(4)
C3A O19A 1.234(3)
C3A C4A 1.481(3)
C4A C9A 1.327(4)
C4A C5A 1.502(4)
C5A C6A 1.533(6)
C5A C6C 1.549(11)
C5A H5A 0.9900
C5A H5B 0.9900
C5A H5C 0.9900
C5A H5D 0.9900
C6A C7A 1.521(12)
C6A H6A 0.9900
C6A H6B 0.9900
C7A C8A 1.547(8)
C7A H7A 0.9900
C7A H7B 0.9900
C6C C7C 1.50(2)
C6C H6C 0.9900
C6C H6D 0.9900
C7C C8A 1.479(12)
C7C H7C 0.9900
C7C H7D 0.9900
C8A C9A 1.494(4)
C8A H8A 0.9900
C8A H8B 0.9900
C8A H8C 0.9900
C8A H8D 0.9900
C9A H9A 0.9500
C10A C15A 1.388(3)
C10A C11A 1.389(4)
C10A H10A 0.9500
C11A C12A 1.381(4)
C11A H11A 0.9500
C12A C13A 1.379(4)
C12A H12A 0.9500
C13A C14A 1.382(4)
C13A H13A 0.9500
C14A C15A 1.387(4)
C14A H14A 0.9500
C15A C16A 1.483(3)
C16A C17A 1.430(3)
C17A C18A 1.398(3)
C17A C20A 1.468(4)
C18A C23A 1.494(4)
C20A O21A 1.226(3)
C20A C22A 1.492(4)
C22A H22A 0.9800
C22A H22B 0.9800
C22A H22C 0.9800
C23A H23A 0.9800
C23A H23B 0.9800
C23A H23C 0.9800
N1B C18B 1.347(3)
N1B C2B 1.390(3)
N1B H1B 0.92(3)
C2B C16B 1.393(3)
C2B C3B 1.457(4)
C3B O19B 1.240(3)
C3B C4B 1.481(4)
C4B C9B 1.337(4)
C4B C5B 1.499(4)
C5B C6B 1.499(6)
C5B C6D 1.649(19)
C5B H5E 0.9900
C5B H5F 0.9900
C5B H5G 0.9900
C5B H5H 0.9900
C6B C7B 1.531(14)
C6B H6E 0.9900
C6B H6F 0.9900
C7B C8B 1.553(10)
C7B H7E 0.9900
C7B H7F 0.9900
C6D C7D 1.47(4)
C6D H6G 0.9900
C6D H6H 0.9900
C7D C8B 1.37(2)
C7D H7G 0.9900
C7D H7H 0.9900
C8B C9B 1.497(4)
C8B H8E 0.9900
C8B H8F 0.9900
C8B H8G 0.9900
C8B H8H 0.9900
C9B H9B 0.9500
C10B C11B 1.387(4)
C10B C15B 1.392(4)
C10B H10B 0.9500
C11B C12B 1.380(5)
C11B H11B 0.9500
C12B C13B 1.383(5)
C12B H12B 0.9500
C13B C14B 1.383(4)
C13B H13B 0.9500
C14B C15B 1.393(4)
C14B H14B 0.9500
C15B C16B 1.479(3)
C16B C17B 1.431(3)
C17B C18B 1.400(4)
C17B C20B 1.470(4)
C18B C23B 1.487(4)
C20B O21B 1.225(3)
C20B C22B 1.502(4)
C22B H22D 0.9800
C22B H22E 0.9800
C22B H22F 0.9800
C23B H23D 0.9800
C23B H23E 0.9800
C23B H23F 0.9800

loop_
_geom_hbond_atom_site_label_D
_geom_hbond_atom_site_label_H
_geom_hbond_atom_site_label_A
_geom_hbond_distance_DH
_geom_hbond_distance_HA
_geom_hbond_distance_DA
_geom_hbond_angle_DHA
_geom_hbond_site_symmetry_A
N1A H1A O19A 0.95(3) 1.95(3) 2.863(3) 162(3) 2_666
N1B H1B O19B 0.92(3) 2.02(3) 2.886(3) 156(3) 2_766

loop_
_geom_torsion_atom_site_label_1
_geom_torsion_atom_site_label_2
_geom_torsion_atom_site_label_3
_geom_torsion_atom_site_label_4
_geom_torsion
C18A N1A C2A C16A -1.6(3)
C18A N1A C2A C3A -177.5(2)
N1A C2A C3A O19A 15.0(4)
C16A C2A C3A O19A -159.5(3)
N1A C2A C3A C4A -165.9(2)
C16A C2A C3A C4A 19.6(5)
O19A C3A C4A C9A -132.3(3)
C2A C3A C4A C9A 48.7(4)
O19A C3A C4A C5A 43.0(4)
C2A C3A C4A C5A -136.0(3)
C9A C4A C5A C6A -21.7(6)
C3A C4A C5A C6A 163.1(5)
C9A C4A C5A C6C 13.0(9)
C3A C4A C5A C6C -162.2(8)
C4A C5A C6A C7A 52.4(8)
C5A C6A C7A C8A -64.7(10)
C4A C5A C6C C7C -45.0(17)
C5A C6C C7C C8A 64(2)
C6C C7C C8A C9A -48.7(17)
C6A C7A C8A C9A 44.2(9)
C3A C4A C9A C8A 176.1(3)
C5A C4A C9A C8A 1.1(4)
C7C C8A C9A C4A 17.2(9)
C7A C8A C9A C4A -12.3(6)
C15A C10A C11A C12A -0.1(5)
C10A C11A C12A C13A -0.4(5)
C11A C12A C13A C14A 0.5(5)
C12A C13A C14A C15A -0.1(4)
C13A C14A C15A C10A -0.4(4)
C13A C14A C15A C16A 179.4(2)
C11A C10A C15A C14A 0.5(4)
C11A C10A C15A C16A -179.3(3)
N1A C2A C16A C17A 0.8(3)
C3A C2A C16A C17A 175.8(3)
N1A C2A C16A C15A -178.9(2)
C3A C2A C16A C15A -3.9(5)
C14A C15A C16A C2A 65.2(4)
C10A C15A C16A C2A -115.0(3)
C14A C15A C16A C17A -114.5(3)
C10A C15A C16A C17A 65.3(4)
C2A C16A C17A C18A 0.2(3)
C15A C16A C17A C18A 179.9(2)
C2A C16A C17A C20A -172.2(3)
C15A C16A C17A C20A 7.5(4)
C2A N1A C18A C17A 1.7(3)
C2A N1A C18A C23A 178.7(2)
C16A C17A C18A N1A -1.2(3)
C20A C17A C18A N1A 171.9(2)
C16A C17A C18A C23A -177.7(3)
C20A C17A C18A C23A -4.7(4)
C18A C17A C20A O21A 25.5(4)
C16A C17A C20A O21A -163.2(3)
C18A C17A C20A C22A -150.9(3)
C16A C17A C20A C22A 20.4(4)
C18B N1B C2B C16B 1.9(3)
C18B N1B C2B C3B 177.1(2)
N1B C2B C3B O19B -21.5(4)
C16B C2B C3B O19B 152.1(3)
N1B C2B C3B C4B 158.1(2)
C16B C2B C3B C4B -28.3(4)
O19B C3B C4B C9B 138.5(3)
C2B C3B C4B C9B -41.1(4)
O19B C3B C4B C5B -38.2(4)
C2B C3B C4B C5B 142.2(3)
C9B C4B C5B C6B 19.8(5)
C3B C4B C5B C6B -163.5(4)
C9B C4B C5B C6D -12.6(11)
C3B C4B C5B C6D 164.0(11)
C4B C5B C6B C7B -47.0(7)
C5B C6B C7B C8B 59.0(9)
C4B C5B C6D C7D 45(2)
C5B C6D C7D C8B -64(3)
C6D C7D C8B C9B 46(3)
C6B C7B C8B C9B -41.7(8)
C3B C4B C9B C8B -178.8(3)
C5B C4B C9B C8B -2.3(4)
C7D C8B C9B C4B -14.6(15)
C7B C8B C9B C4B 13.5(6)
C15B C10B C11B C12B 1.0(4)
C10B C11B C12B C13B -0.7(4)
C11B C12B C13B C14B -0.2(5)
C12B C13B C14B C15B 0.9(4)
C11B C10B C15B C14B -0.3(4)
C11B C10B C15B C16B 178.7(2)
C13B C14B C15B C10B -0.7(4)
C13B C14B C15B C16B -179.6(3)
N1B C2B C16B C17B -1.1(3)
C3B C2B C16B C17B -175.2(3)
N1B C2B C16B C15B 176.9(2)
C3B C2B C16B C15B 2.8(5)
C10B C15B C16B C2B -54.4(4)
C14B C15B C16B C2B 124.6(3)
C10B C15B C16B C17B 123.2(3)
C14B C15B C16B C17B -57.9(4)
C2B C16B C17B C18B 0.0(3)
C15B C16B C17B C18B -177.9(2)
C2B C16B C17B C20B 173.4(3)
C15B C16B C17B C20B -4.6(4)
C2B N1B C18B C17B -1.9(3)
C2B N1B C18B C23B 179.1(2)
C16B C17B C18B N1B 1.1(3)
C20B C17B C18B N1B -173.0(2)
C16B C17B C18B C23B 180.0(3)
C20B C17B C18B C23B 5.9(4)
C18B C17B C20B O21B -19.3(4)
C16B C17B C20B O21B 168.2(3)
C18B C17B C20B C22B 158.3(3)
C16B C17B C20B C22B -14.3(4)
